data_1008744
loop_
_publ_author_name
'Barbier, J'
'Levy, D'

_publ_section_title
;
Crystal structures of Ca5 Ge3 O11 and wollastonite-type Ga Ge O3
;
_journal_coden_ASTM ZEKRDZ
_journal_name_full
;
Zeitschrift fuer Kristallographie (149,1979-)
;
_journal_page_first 519
_journal_page_last 528
_journal_volume 212
_journal_year 1997
_chemical_formula_structural 'Ca (Ge O3)'
_chemical_formula_sum 'Ca Ge O3'
_chemical_name_systematic 'Calcium germanate'
_space_group_IT_number 2
_symmetry_cell_setting triclinic
_symmetry_Int_Tables_number 2
_symmetry_space_group_name_Hall '-P 1'
_symmetry_space_group_name_H-M 'P -1'
_cell_angle_alpha 103.44(3)
_cell_angle_beta 94.42(3)
_cell_angle_gamma 90.11(3)
_cell_formula_units_Z 6
_cell_length_a 7.2686(15)
_cell_length_b 7.5262(15)
_cell_length_c 8.094(2)
_cell_volume 429.3
_refine_ls_R_factor_all 0.0686
_cod_database_code 1008744

loop_
_symmetry_equiv_pos_as_xyz
x,y,z
-x,-y,-z

loop_
_atom_site_aniso_label
_atom_site_aniso_U_11
_atom_site_aniso_U_12
_atom_site_aniso_U_13
_atom_site_aniso_U_22
_atom_site_aniso_U_23
_atom_site_aniso_U_33
Ca1 0.00734(12) 0.00019(9) 0.00115(10) 0.00726(11) 0.00169(9) 0.00721(12)
Ca2 0.00858(13) 0.00128(10) 0.00128(11) 0.00854(12) 0.00368(10) 0.01010(13)
Ca3 0.00802(12) -0.00074(9) 0.00105(10) 0.00729(11) 0.00088(9) 0.00767(12)
Ge1 0.00664(7) -0.00056(5) -0.00020(5) 0.00537(6) 0.00158(5) 0.00548(7)
Ge2 0.00662(7) 0.00062(5) -0.00022(5) 0.00562(6) 0.00124(5) 0.00562(7)
Ge3 0.00491(7) 0.00005(5) -0.00012(5) 0.00614(6) 0.00144(5) 0.00615(7)
O1 0.0059(5) .0000(4) 0.0015(4) 0.0114(5) 0.0026(4) 0.0096(5)
O2 0.0082(5) -0.0008(4) -0.0017(4) 0.0114(5) 0.0020(4) 0.0074(5)
O3 0.0069(5) -0.0005(4) -0.0015(4) 0.0126(5) -0.0001(4) 0.0088(5)
O4 0.0078(5) 0.0022(4) 0.0010(5) 0.0075(5) -0.0027(4) 0.0160(6)
O5 0.0079(5) 0.0006(4) -0.0013(4) 0.0154(6) 0.0045(4) 0.0087(5)
O6 0.0080(5) -0.0022(5) -0.0007(5) 0.0170(6) 0.0116(5) 0.0166(6)
O7 0.0246(8) -0.0003(5) 0.0001(5) 0.0106(5) 0.0005(4) 0.0060(5)
O8 0.0196(7) 0.0007(5) 0.0006(5) 0.0142(6) 0.0029(4) 0.0070(5)
O9 0.0329(10) 0.0036(6) 0.0126(8) 0.0054(5) 0.0055(5) 0.0274(9)

loop_
_atom_site_label
_atom_site_type_symbol
_atom_site_symmetry_multiplicity
_atom_site_Wyckoff_symbol
_atom_site_fract_x
_atom_site_fract_y
_atom_site_fract_z
_atom_site_occupancy
_atom_site_attached_hydrogens
_atom_site_calc_flag
Ca1 Ca2+ 2 i -0.02713(5) 0.24680(5) -0.00951(4) 1. 0 d
Ca2 Ca2+ 2 i 0.26187(5) -0.07445(5) 0.70501(5) 1. 0 d
Ca3 Ca2+ 2 i 0.25918(5) 0.42547(5) 0.70730(5) 1. 0 d
Ge1 Ge4+ 2 i 0.22422(3) 0.05457(2) 0.32260(2) 1. 0 d
Ge2 Ge4+ 2 i 0.22769(3) 0.60715(2) 0.31858(2) 1. 0 d
Ge3 Ge4+ 2 i 0.44842(3) 0.27343(2) 0.09412(2) 1. 0 d
O1 O2- 2 i 0.6849(2) 0.2701(2) 0.0949(2) 1. 0 d
O2 O2- 2 i 0.2910(2) 0.2249(2) -0.0805(2) 1. 0 d
O3 O2- 2 i 0.0303(2) 0.5282(2) 0.1887(2) 1. 0 d
O4 O2- 2 i 0.4213(2) 0.4960(2) 0.2239(2) 1. 0 d
O5 O2- 2 i 0.0276(2) 0.0691(2) 0.1928(2) 1. 0 d
O6 O2- 2 i 0.4186(2) 0.1302(2) 0.2379(2) 1. 0 d
O7 O2- 2 i 0.2242(3) 0.1383(2) 0.5361(2) 1. 0 d
O8 O2- 2 i 0.2316(2) 0.6243(2) 0.5310(2) 1. 0 d
O9 O2- 2 i 0.2661(3) -0.1783(2) 0.2782(2) 1. 0 d

loop_
_atom_type_symbol
_atom_type_oxidation_number
Ca2+ 2.000
Ge4+ 4.000
O2- -2.000
